data_1505888
loop_
_publ_author_name
'Deb, Indubhusan'
'Dadwal, Mamta'
'Mobin, Shaikh M.'
'Namboothiri, Irishi N. N.'

_publ_section_title
;
 Hydroxyalkylation of conjugated nitroalkenes with activated nonenolizable
 carbonyl compounds.
;
_journal_issue 6
_journal_name_full 'Organic letters'
_journal_page_first 1201
_journal_page_last 1204
_journal_paper_doi 10.1021/ol060041l
_journal_volume 8
_journal_year 2006
_chemical_formula_sum 'C15 H9 N O6'
_chemical_formula_weight 299.23
_chemical_name_systematic
; 
 ? 
;
_space_group_IT_number 11
_symmetry_cell_setting monoclinic
_symmetry_space_group_name_Hall '-P 2yb'
_symmetry_space_group_name_H-M 'P 1 21/m 1'
_atom_sites_solution_hydrogens geom
_atom_sites_solution_primary direct
_atom_sites_solution_secondary difmap
_audit_creation_method SHELXL-97
_cell_angle_alpha 90.00
_cell_angle_beta 92.670(7)
_cell_angle_gamma 90.00
_cell_formula_units_Z 2
_cell_length_a 7.4374(4)
_cell_length_b 8.0243(6)
_cell_length_c 11.3999(15)
_cell_measurement_reflns_used 25
_cell_measurement_temperature 293(2)
_cell_measurement_theta_max 13.4800
_cell_measurement_theta_min 5.3900
_cell_volume 679.61(11)
_computing_cell_refinement 'Argus (Nonius, MACH3 software)'
_computing_data_collection 'Argus (Nonius, MACH3 software)'
_computing_data_reduction 'Maxus (Nonius software)'
_computing_molecular_graphics Ortep
_computing_publication_material Shelx97
_computing_structure_refinement 'SHELXL-97 (Sheldrick, 1997)'
_computing_structure_solution 'SHELXS-97 (Sheldrick, 1990)'
_diffrn_ambient_temperature 293(2)
_diffrn_measured_fraction_theta_full 0.996
_diffrn_measured_fraction_theta_max 0.996
_diffrn_measurement_device_type 'Nonius MACH3'
_diffrn_measurement_method \w/q-scan
_diffrn_radiation_monochromator graphite
_diffrn_radiation_source 'fine-focus sealed tube'
_diffrn_radiation_type MoK\a
_diffrn_radiation_wavelength 0.71073
_diffrn_reflns_av_R_equivalents 0.0128
_diffrn_reflns_av_sigmaI/netI 0.0246
_diffrn_reflns_limit_h_max 8
_diffrn_reflns_limit_h_min -8
_diffrn_reflns_limit_k_max 9
_diffrn_reflns_limit_k_min 0
_diffrn_reflns_limit_l_max 13
_diffrn_reflns_limit_l_min 0
_diffrn_reflns_number 1340
_diffrn_reflns_theta_full 24.94
_diffrn_reflns_theta_max 24.94
_diffrn_reflns_theta_min 1.79
_diffrn_standards_decay_% <3%
_diffrn_standards_interval_time 3600
_diffrn_standards_number 3
_exptl_absorpt_coefficient_mu 0.116
_exptl_absorpt_correction_T_max 0.9773
_exptl_absorpt_correction_T_min 0.9552
_exptl_absorpt_correction_type psi-scan
_exptl_crystal_colour yellow
_exptl_crystal_density_diffrn 1.462
_exptl_crystal_density_method 'not measured'
_exptl_crystal_description block
_exptl_crystal_F_000 308
_exptl_crystal_size_max 0.40
_exptl_crystal_size_mid 0.35
_exptl_crystal_size_min 0.20
_refine_diff_density_max 0.379
_refine_diff_density_min -0.351
_refine_diff_density_rms 0.039
_refine_ls_extinction_coef 0.046(6)
_refine_ls_extinction_expression Fc^*^=kFc[1+0.001xFc^2^\l^3^/sin(2\q)]^-1/4^
_refine_ls_extinction_method SHELXL
_refine_ls_goodness_of_fit_ref 1.049
_refine_ls_hydrogen_treatment mixed
_refine_ls_matrix_type full
_refine_ls_number_parameters 122
_refine_ls_number_reflns 1276
_refine_ls_number_restraints 0
_refine_ls_restrained_S_all 1.049
_refine_ls_R_factor_all 0.0603
_refine_ls_R_factor_gt 0.0412
_refine_ls_shift/su_max 0.000
_refine_ls_shift/su_mean 0.000
_refine_ls_structure_factor_coef Fsqd
_refine_ls_weighting_details 'w=1/[\s^2^(Fo^2^)+(0.0526P)^2^+0.2994P] where P=(Fo^2^+2Fc^2^)/3'
_refine_ls_weighting_scheme calc
_refine_ls_wR_factor_gt 0.1034
_refine_ls_wR_factor_ref 0.1126
_reflns_number_gt 1009
_reflns_number_total 1276
_reflns_threshold_expression >2sigma(I)
_cod_data_source_file ol060041lsi20060107_101848.cif
_cod_data_source_block iin28a
_cod_depositor_comments
;
The following automatic conversions were performed:

'_symmetry_cell_setting' value 'Monoclinic' changed to 'monoclinic'
according to /home/saulius/struct/CIF-dictionaries/cif_core.dic
dictionary named 'cif_core.dic' version 2.4.1 from
2010-06-29.

'_exptl_absorpt_correction_type' value 'Psi-scan'
changed to 'psi-scan' according to
/home/saulius/struct/CIF-dictionaries/cif_core.dic dictionary named
'cif_core.dic' version 2.4.1 from 2010-06-29.

Automatic conversion script
Id: cif_fix_values 1715 2011-07-08 13:25:40Z adriana 

The following automatic conversions were performed:

'_refine_ls_weighting_scheme' value 'calc
w=1/[\s^2^(Fo^2^)+(0.0526P)^2^+0.2994P] where P=(Fo^2^+2Fc^2^)/3' was
changed to 'calc'. New tag '_refine_ls_weighting_details' was
created. The value of the new tag was set to
'w=1/[\s^2^(Fo^2^)+(0.0526P)^2^+0.2994P] where P=(Fo^2^+2Fc^2^)/3'.

Automatic conversion script
Id: cif_fix_values 3143 2015-03-26 13:38:13Z robertas 
;
_cod_original_sg_symbol_H-M 'P 21/m'
_cod_database_code 1505888

loop_
_symmetry_equiv_pos_as_xyz
'x, y, z'
'-x, y+1/2, -z'
'-x, -y, -z'
'x, -y-1/2, z'

loop_
_atom_site_label
_atom_site_type_symbol
_atom_site_fract_x
_atom_site_fract_y
_atom_site_fract_z
_atom_site_U_iso_or_equiv
_atom_site_adp_type
_atom_site_occupancy
_atom_site_calc_flag
_atom_site_refinement_flags
N1 N 0.3001(3) 0.2500 0.3060(2) 0.0559(8) Uani 1 d S
O1 O -0.0944(2) 0.2500 0.10466(17) 0.0374(5) Uani 1 d S
O2 O 0.16145(19) -0.04393(18) 0.10241(11) 0.0441(4) Uani 1 d .
O3 O 0.3402(4) 0.2500 0.4091(2) 0.174(3) Uani 1 d S
O4 O 0.4156(3) 0.2500 0.23336(18) 0.0508(6) Uani 1 d S
O5 O -0.2165(4) 0.2500 0.6166(2) 0.1348(18) Uani 1 d S
C1 C 0.4380(3) 0.1636(3) -0.20287(17) 0.0451(5) Uani 1 d .
H1 H 0.4941 0.1068 -0.2621 0.054 Uiso 1 calc R
C2 C 0.3563(2) 0.0743(3) -0.11673(16) 0.0401(5) Uani 1 d .
H2 H 0.3567 -0.0416 -0.1169 0.048 Uiso 1 calc R
C3 C 0.2732(2) 0.1632(2) -0.02952(15) 0.0331(5) Uani 1 d .
C4 C 0.1790(2) 0.0991(3) 0.07230(15) 0.0324(5) Uani 1 d .
C5 C 0.0931(3) 0.2500 0.1334(2) 0.0318(6) Uani 1 d S
C6 C 0.1147(3) 0.2500 0.2657(2) 0.0343(6) Uani 1 d S
C7 C -0.0228(4) 0.2500 0.3358(2) 0.0425(7) Uani 1 d S
H7 H -0.1323 0.2500 0.2930 0.051 Uiso 1 calc SR
C8 C -0.0483(4) 0.2500 0.4611(2) 0.0494(8) Uani 1 d S
C9 C 0.0626(5) 0.2500 0.5657(3) 0.0645(10) Uani 1 d S
H9 H 0.1878 0.2500 0.5704 0.077 Uiso 1 calc SR
C10 C -0.0440(6) 0.2500 0.6553(3) 0.0814(13) Uani 1 d S
H10 H -0.0047 0.2500 0.7339 0.098 Uiso 1 calc SR
C11 C -0.2150(6) 0.2500 0.4990(3) 0.116(2) Uani 1 d S
H11 H -0.3182 0.2500 0.4497 0.139 Uiso 1 calc SR
H101 H -0.115(5) 0.2500 0.035(3) 0.061(11) Uiso 1 d S

loop_
_atom_site_aniso_label
_atom_site_aniso_U_11
_atom_site_aniso_U_22
_atom_site_aniso_U_33
_atom_site_aniso_U_23
_atom_site_aniso_U_13
_atom_site_aniso_U_12
N1 0.0383(14) 0.101(2) 0.0288(13) 0.000 0.0016(11) 0.000
O1 0.0325(10) 0.0527(13) 0.0272(10) 0.000 0.0021(8) 0.000
O2 0.0571(9) 0.0376(9) 0.0385(8) 0.0037(6) 0.0096(6) 0.0007(7)
O3 0.0498(16) 0.439(8) 0.0322(14) 0.000 -0.0038(12) 0.000
O4 0.0368(11) 0.0732(16) 0.0431(12) 0.000 0.0103(9) 0.000
O5 0.075(2) 0.288(6) 0.0436(16) 0.000 0.0313(15) 0.000
C1 0.0417(11) 0.0584(13) 0.0366(10) -0.0064(9) 0.0153(8) 0.0028(10)
C2 0.0404(10) 0.0438(12) 0.0366(10) -0.0044(9) 0.0091(8) 0.0030(9)
C3 0.0313(9) 0.0397(10) 0.0284(9) -0.0004(8) 0.0036(7) 0.0010(8)
C4 0.0319(9) 0.0399(11) 0.0255(9) 0.0003(8) 0.0009(7) -0.0012(8)
C5 0.0313(14) 0.0382(15) 0.0261(13) 0.000 0.0042(10) 0.000
C6 0.0345(14) 0.0425(16) 0.0262(13) 0.000 0.0036(11) 0.000
C7 0.0402(16) 0.059(2) 0.0284(14) 0.000 0.0025(12) 0.000
C8 0.0475(17) 0.073(2) 0.0282(14) 0.000 0.0092(12) 0.000
C9 0.064(2) 0.100(3) 0.0306(16) 0.000 0.0079(15) 0.000
C10 0.083(3) 0.132(4) 0.0298(17) 0.000 0.0103(17) 0.000
C11 0.055(2) 0.253(7) 0.040(2) 0.000 0.0164(18) 0.000

loop_
_atom_type_symbol
_atom_type_description
_atom_type_scat_dispersion_real
_atom_type_scat_dispersion_imag
_atom_type_scat_source
C C 0.0033 0.0016 'International Tables Vol C Tables 4.2.6.8 and 6.1.1.4'
H H 0.0000 0.0000 'International Tables Vol C Tables 4.2.6.8 and 6.1.1.4'
O O 0.0106 0.0060 'International Tables Vol C Tables 4.2.6.8 and 6.1.1.4'
N N 0.0061 0.0033 'International Tables Vol C Tables 4.2.6.8 and 6.1.1.4'

loop_
_geom_angle_atom_site_label_1
_geom_angle_atom_site_label_2
_geom_angle_atom_site_label_3
_geom_angle
_geom_angle_site_symmetry_1
_geom_angle_site_symmetry_3
O3 N1 O4 120.9(3) . .
O3 N1 C6 120.4(3) . .
O4 N1 C6 118.7(2) . .
C5 O1 H101 112(3) . .
C10 O5 C11 106.1(3) . .
C2 C1 C1 121.31(12) . 4_565
C2 C1 H1 119.3 . .
C1 C1 H1 119.3 4_565 .
C1 C2 C3 117.85(19) . .
C1 C2 H2 121.1 . .
C3 C2 H2 121.1 . .
C2 C3 C3 120.83(12) . 4_565
C2 C3 C4 128.77(18) . .
C3 C3 C4 110.39(10) 4_565 .
O2 C4 C3 128.08(17) . .
O2 C4 C5 124.25(16) . .
C3 C4 C5 107.59(16) . .
O1 C5 C6 106.8(2) . .
O1 C5 C4 108.52(13) . 4_565
C6 C5 C4 115.00(13) . 4_565
O1 C5 C4 108.52(13) . .
C6 C5 C4 115.00(13) . .
C4 C5 C4 102.76(19) 4_565 .
C7 C6 N1 124.4(2) . .
C7 C6 C5 123.5(2) . .
N1 C6 C5 112.1(2) . .
C6 C7 C8 137.1(3) . .
C6 C7 H7 111.4 . .
C8 C7 H7 111.4 . .
C11 C8 C9 104.0(3) . .
C11 C8 C7 119.1(3) . .
C9 C8 C7 136.9(3) . .
C10 C9 C8 107.6(3) . .
C10 C9 H9 126.2 . .
C8 C9 H9 126.2 . .
C9 C10 O5 110.2(3) . .
C9 C10 H10 124.9 . .
O5 C10 H10 124.9 . .
C8 C11 O5 112.0(4) . .
C8 C11 H11 124.0 . .
O5 C11 H11 124.0 . .

loop_
_geom_bond_atom_site_label_1
_geom_bond_atom_site_label_2
_geom_bond_distance
_geom_bond_site_symmetry_2
N1 O3 1.199(3) .
N1 O4 1.221(3) .
N1 C6 1.433(4) .
O1 C5 1.418(3) .
O1 H101 0.80(4) .
O2 C4 1.207(2) .
O5 C10 1.337(5) .
O5 C11 1.341(5) .
C1 C2 1.380(3) .
C1 C1 1.386(5) 4_565
C1 H1 0.9300 .
C2 C3 1.392(2) .
C2 H2 0.9300 .
C3 C3 1.393(4) 4_565
C3 C4 1.476(2) .
C4 C5 1.550(2) .
C5 C6 1.509(3) .
C5 C4 1.550(2) 4_565
C6 C7 1.326(4) .
C7 C8 1.451(4) .
C7 H7 0.9300 .
C8 C11 1.332(5) .
C8 C9 1.418(4) .
C9 C10 1.322(5) .
C9 H9 0.9300 .
C10 H10 0.9300 .
C11 H11 0.9300 .

loop_
_geom_torsion_atom_site_label_1
_geom_torsion_atom_site_label_2
_geom_torsion_atom_site_label_3
_geom_torsion_atom_site_label_4
_geom_torsion
_geom_torsion_site_symmetry_1
_geom_torsion_site_symmetry_4
C1 C1 C2 C3 0.1(2) 4_565 .
C1 C2 C3 C3 -0.1(2) . 4_565
C1 C2 C3 C4 -179.23(17) . .
C2 C3 C4 O2 3.1(3) . .
C3 C3 C4 O2 -176.13(16) 4_565 .
C2 C3 C4 C5 -173.69(19) . .
C3 C3 C4 C5 7.12(15) 4_565 .
O2 C4 C5 O1 -72.8(2) . .
C3 C4 C5 O1 104.07(17) . .
O2 C4 C5 C6 46.6(3) . .
C3 C4 C5 C6 -136.44(18) . .
O2 C4 C5 C4 172.37(12) . 4_565
C3 C4 C5 C4 -10.7(2) . 4_565
O3 N1 C6 C7 0.0 . .
O4 N1 C6 C7 180.0 . .
O3 N1 C6 C5 180.0 . .
O4 N1 C6 C5 0.0 . .
O1 C5 C6 C7 0.0 . .
C4 C5 C6 C7 120.45(15) 4_565 .
C4 C5 C6 C7 -120.45(15) . .
O1 C5 C6 N1 180.0 . .
C4 C5 C6 N1 -59.55(15) 4_565 .
C4 C5 C6 N1 59.55(15) . .
N1 C6 C7 C8 0.0 . .
C5 C6 C7 C8 180.0 . .
C6 C7 C8 C11 180.0 . .
C6 C7 C8 C9 0.000(1) . .
C11 C8 C9 C10 0.000(1) . .
C7 C8 C9 C10 180.000(1) . .
C8 C9 C10 O5 0.0 . .
C11 O5 C10 C9 0.000(1) . .
C9 C8 C11 O5 0.0 . .
C7 C8 C11 O5 180.0 . .
C10 O5 C11 C8 0.0 . .
